data_7046944
loop_
_publ_author_name
'Ji, Weiwei'
'Xia, Zhiguo'
'Liu, Ke'
'Ali Khan, Sayed'
'Hao, Luyuan'
'Xu, Xin'
'Yin, Liangjun'
'Molokeev, Maxim S.'
'Agathopoulos, Simeon'
'Yang, Wenyun'
'Ma, Xiaobai'
'Sun, Kai'
'da Silva, Ivan'

_publ_section_title
;
 The crystal structure and luminescence properties of a novel green-yellow
 emitting
 Ca<sub>1.5</sub>Mg<sub>0.5</sub>Si<sub>1-x</sub>Li<sub>x</sub>O<sub>4-\d</sub>:Ce<sup>3+</sup>
 phosphor with high quantum efficiency and thermal stability.
;
_journal_issue 29
_journal_name_full 'Dalton transactions (Cambridge, England : 2003)'
_journal_page_first 9834
_journal_page_last 9844
_journal_paper_doi 10.1039/c8dt02241k
_journal_volume 47
_journal_year 2018
_chemical_formula_moiety
;
Li0.16 O8 Si1.84, Li0.15 O8 Si1.85, 6.042(Ca), 1.958(Mg)
;
_chemical_formula_sum 'Ca6.04 Li0.3 Mg1.96 O16 Si3.7'
_chemical_formula_weight 651.97
_space_group_crystal_system monoclinic
_space_group_IT_number 11
_space_group_name_Hall '-P 2yb'
_space_group_name_H-M_alt 'P 1 21/m 1'
_symmetry_space_group_name_Hall '-P 2yb'
_symmetry_space_group_name_H-M 'P 1 21/m 1'
_audit_creation_method SHELXL-2014/7
_cell_angle_alpha 90
_cell_angle_beta 90.575(4)
_cell_angle_gamma 90
_cell_formula_units_Z 1
_cell_length_a 4.9978(6)
_cell_length_b 6.6592(8)
_cell_length_c 11.1836(13)
_cell_measurement_reflns_used 6097
_cell_measurement_temperature 273(2)
_cell_measurement_theta_max 27.47
_cell_measurement_theta_min 3.55
_cell_volume 372.19(8)
_computing_cell_refinement 'APEX2 (Bruker, 2003-2008)'
_computing_data_collection 'APEX2 (Bruker, 2003-2008)'
_computing_data_reduction 'SAINT (Bruker, 2009)'
_computing_molecular_graphics 'DIAMOND (Brandenburg, 2005)'
_computing_publication_material 'publCIF (Westrip, 2009)'
_computing_structure_refinement 'SHELXL-2014/7 (Sheldrick, 2014)'
_computing_structure_solution 'SHELXS-2014 (Sheldrick, 2014)'
_diffrn_ambient_temperature 273(2)
_diffrn_measured_fraction_theta_full 0.999
_diffrn_measured_fraction_theta_max 0.999
_diffrn_measurement_device_type 'Bruker APEX-II CCD'
_diffrn_measurement_method '\f and \w scans'
_diffrn_radiation_type MoK\a
_diffrn_radiation_wavelength 0.71073
_diffrn_reflns_av_R_equivalents 0.0371
_diffrn_reflns_av_unetI/netI 0.0273
_diffrn_reflns_Laue_measured_fraction_full 0.999
_diffrn_reflns_Laue_measured_fraction_max 0.999
_diffrn_reflns_limit_h_max 6
_diffrn_reflns_limit_h_min -6
_diffrn_reflns_limit_k_max 8
_diffrn_reflns_limit_k_min -8
_diffrn_reflns_limit_l_max 14
_diffrn_reflns_limit_l_min -14
_diffrn_reflns_number 6097
_diffrn_reflns_point_group_measured_fraction_full 0.999
_diffrn_reflns_point_group_measured_fraction_max 0.999
_diffrn_reflns_theta_full 25.000
_diffrn_reflns_theta_max 27.475
_diffrn_reflns_theta_min 3.561
_exptl_absorpt_coefficient_mu 2.629
_exptl_absorpt_correction_T_max 0.7453
_exptl_absorpt_correction_T_min 0.6993
_exptl_absorpt_correction_type multi-scan
_exptl_absorpt_process_details
;
SADABS-2004/1. Bruker AXS Inc., Madison, Wisconsin, USA, 2004
;
_exptl_crystal_colour colourless
_exptl_crystal_density_diffrn 2.908
_exptl_crystal_description block
_exptl_crystal_F_000 325
_exptl_crystal_size_max 0.04
_exptl_crystal_size_mid 0.03
_exptl_crystal_size_min 0.02
_refine_diff_density_max 0.458
_refine_diff_density_min -0.490
_refine_diff_density_rms 0.095
_refine_ls_extinction_method none
_refine_ls_goodness_of_fit_ref 1.064
_refine_ls_hydrogen_treatment undef
_refine_ls_matrix_type full
_refine_ls_number_parameters 85
_refine_ls_number_reflns 933
_refine_ls_number_restraints 0
_refine_ls_restrained_S_all 1.064
_refine_ls_R_factor_all 0.0393
_refine_ls_R_factor_gt 0.0254
_refine_ls_shift/su_max 0.000
_refine_ls_shift/su_mean 0.000
_refine_ls_structure_factor_coef Fsqd
_refine_ls_weighting_details 'w=1/[\s^2^(Fo^2^)+(0.0116P)^2^+0.5133P] where P=(Fo^2^+2Fc^2^)/3'
_refine_ls_weighting_scheme calc
_refine_ls_wR_factor_gt 0.0428
_refine_ls_wR_factor_ref 0.0457
_reflns_Friedel_coverage 0.000
_reflns_number_gt 764
_reflns_number_total 933
_reflns_threshold_expression 'I > 2\s(I)'
_cod_data_source_file c8dt02241k2.cif
_cod_data_source_block f
_cod_depositor_comments 'Adding full bibliography for 7046944--7046945.cif.'
_cod_original_formula_sum 'Ca6.04 Li0.30 Mg1.96 O16 Si3.70'
_cod_database_code 7046944
_shelx_shelxl_version_number 2014/7
_shelx_space_group_comment
;
The symmetry employed for this shelxl refinement is uniquely defined
by the following loop, which should always be used as a source of
symmetry information in preference to the above space-group names.
They are only intended as comments.
;

loop_
_space_group_symop_operation_xyz
'x, y, z'
'-x, y+1/2, -z'
'-x, -y, -z'
'x, -y-1/2, z'

loop_
_atom_site_label
_atom_site_type_symbol
_atom_site_fract_x
_atom_site_fract_y
_atom_site_fract_z
_atom_site_U_iso_or_equiv
_atom_site_adp_type
_atom_site_occupancy
_atom_site_site_symmetry_order
_atom_site_calc_flag
_atom_site_refinement_flags_posn
_atom_site_refinement_flags_adp
_atom_site_refinement_flags_occupancy
Ca1 Ca 0.0000 0.0000 0.0000 0.0042(3) Uani 0.445(10) 2 d S . P
Mg1 Mg 0.0000 0.0000 0.0000 0.0042(3) Uani 0.555(10) 2 d S . P
Ca2 Ca 0.5000 0.0000 0.5000 0.0092(3) Uani 0.843(11) 2 d S . P
Mg2 Mg 0.5000 0.0000 0.5000 0.0092(3) Uani 0.157(11) 2 d S . P
Ca3 Ca 0.48674(12) 0.2500 0.21618(6) 0.0051(2) Uani 0.865(10) 2 d S T P
Mg3 Mg 0.48674(12) 0.2500 0.21618(6) 0.0051(2) Uani 0.135(10) 2 d S T P
Ca4 Ca 0.01353(13) 0.2500 0.72373(6) 0.0089(3) Uani 0.868(11) 2 d S T P
Mg4 Mg 0.01353(13) 0.2500 0.72373(6) 0.0089(3) Uani 0.132(11) 2 d S T P
Si1 Si 0.92672(18) 0.2500 0.40276(8) 0.0055(3) Uani 0.922(6) 2 d S T P
Li1 Li 0.92672(18) 0.2500 0.40276(8) 0.0055(3) Uani 0.078(6) 2 d S T P
Si2 Si 0.57983(18) 0.2500 0.91159(8) 0.0099(4) Uani 0.926(6) 2 d S T P
Li2 Li 0.57983(18) 0.2500 0.91159(8) 0.0099(4) Uani 0.074(6) 2 d S T P
O1 O 0.2509(4) 0.2500 0.40380(19) 0.0109(5) Uani 1 2 d S T P
O2 O 0.2547(5) 0.2500 0.9179(2) 0.0180(6) Uani 1 2 d S T P
O3 O 0.7295(4) 0.2500 0.04385(19) 0.0145(6) Uani 1 2 d S T P
O4 O 0.8021(4) 0.2500 0.53932(19) 0.0139(6) Uani 1 2 d S T P
O5 O 0.7930(3) 0.0536(3) 0.33737(13) 0.0111(4) Uani 1 1 d . . .
O6 O 0.7098(3) 0.4462(3) 0.84507(14) 0.0160(4) Uani 1 1 d . . .

loop_
_atom_site_aniso_label
_atom_site_aniso_U_11
_atom_site_aniso_U_22
_atom_site_aniso_U_33
_atom_site_aniso_U_23
_atom_site_aniso_U_13
_atom_site_aniso_U_12
Ca1 0.0032(4) 0.0039(5) 0.0055(5) 0.0011(3) -0.0008(3) 0.0006(3)
Mg1 0.0032(4) 0.0039(5) 0.0055(5) 0.0011(3) -0.0008(3) 0.0006(3)
Ca2 0.0032(4) 0.0169(4) 0.0075(4) 0.0064(3) 0.0004(2) -0.0003(3)
Mg2 0.0032(4) 0.0169(4) 0.0075(4) 0.0064(3) 0.0004(2) -0.0003(3)
Ca3 0.0039(4) 0.0076(4) 0.0038(4) 0.000 -0.0003(2) 0.000
Mg3 0.0039(4) 0.0076(4) 0.0038(4) 0.000 -0.0003(2) 0.000
Ca4 0.0039(4) 0.0184(5) 0.0044(4) 0.000 0.0004(2) 0.000
Mg4 0.0039(4) 0.0184(5) 0.0044(4) 0.000 0.0004(2) 0.000
Si1 0.0017(5) 0.0117(6) 0.0031(5) 0.000 0.0007(3) 0.000
Li1 0.0017(5) 0.0117(6) 0.0031(5) 0.000 0.0007(3) 0.000
Si2 0.0018(5) 0.0245(7) 0.0033(5) 0.000 0.0003(3) 0.000
Li2 0.0018(5) 0.0245(7) 0.0033(5) 0.000 0.0003(3) 0.000
O1 0.0078(11) 0.0155(13) 0.0093(12) 0.000 0.0003(9) 0.000
O2 0.0074(12) 0.0366(16) 0.0102(12) 0.000 0.0013(9) 0.000
O3 0.0111(12) 0.0247(14) 0.0078(12) 0.000 0.0002(9) 0.000
O4 0.0094(12) 0.0251(15) 0.0072(11) 0.000 -0.0009(9) 0.000
O5 0.0081(8) 0.0157(9) 0.0094(8) 0.0012(7) 0.0000(6) -0.0008(6)
O6 0.0145(9) 0.0237(10) 0.0100(8) 0.0045(7) 0.0022(7) 0.0089(7)

loop_
_atom_type_symbol
_atom_type_description
_atom_type_scat_dispersion_real
_atom_type_scat_dispersion_imag
_atom_type_scat_source
O O 0.0106 0.0060 'International Tables Vol C Tables 4.2.6.8 and 6.1.1.4'
Si Si 0.0817 0.0704 'International Tables Vol C Tables 4.2.6.8 and 6.1.1.4'
Ca Ca 0.2262 0.3064 'International Tables Vol C Tables 4.2.6.8 and 6.1.1.4'
Mg Mg 0.0486 0.0363 'International Tables Vol C Tables 4.2.6.8 and 6.1.1.4'
Li Li -0.0003 0.0001 'International Tables Vol C Tables 4.2.6.8 and 6.1.1.4'

loop_
_geom_angle_atom_site_label_1
_geom_angle_atom_site_label_2
_geom_angle_atom_site_label_3
_geom_angle
_geom_angle_site_symmetry_1
_geom_angle_site_symmetry_3
O3 Ca1 O3 180.00(14) 3_655 1_455
O3 Ca1 O6 109.70(7) 3_655 4_464
O3 Ca1 O6 70.30(7) 1_455 4_464
O3 Ca1 O6 70.30(7) 3_655 2_646
O3 Ca1 O6 109.70(7) 1_455 2_646
O6 Ca1 O6 180.00(11) 4_464 2_646
O3 Ca1 O2 83.38(6) 3_655 3_556
O3 Ca1 O2 96.62(6) 1_455 3_556
O6 Ca1 O2 93.83(7) 4_464 3_556
O6 Ca1 O2 86.17(7) 2_646 3_556
O3 Ca1 O2 96.62(6) 3_655 1_554
O3 Ca1 O2 83.38(6) 1_455 1_554
O6 Ca1 O2 86.17(7) 4_464 1_554
O6 Ca1 O2 93.83(7) 2_646 1_554
O2 Ca1 O2 180.00(10) 3_556 1_554
O3 Ca1 Li2 35.30(6) 3_655 3_656
O3 Ca1 Li2 144.70(6) 1_455 3_656
O6 Ca1 Li2 144.86(5) 4_464 3_656
O6 Ca1 Li2 35.14(5) 2_646 3_656
O2 Ca1 Li2 81.20(5) 3_556 3_656
O2 Ca1 Li2 98.80(5) 1_554 3_656
O3 Ca1 Li2 144.70(6) 3_655 1_454
O3 Ca1 Li2 35.30(6) 1_455 1_454
O6 Ca1 Li2 35.14(5) 4_464 1_454
O6 Ca1 Li2 144.86(5) 2_646 1_454
O2 Ca1 Li2 98.80(5) 3_556 1_454
O2 Ca1 Li2 81.20(5) 1_554 1_454
Li2 Ca1 Li2 180.00(3) 3_656 1_454
O3 Ca1 Si2 35.30(6) 3_655 3_656
O3 Ca1 Si2 144.70(6) 1_455 3_656
O6 Ca1 Si2 144.86(5) 4_464 3_656
O6 Ca1 Si2 35.14(5) 2_646 3_656
O2 Ca1 Si2 81.20(5) 3_556 3_656
O2 Ca1 Si2 98.80(5) 1_554 3_656
Li2 Ca1 Si2 0.0 3_656 3_656
Li2 Ca1 Si2 180.0 1_454 3_656
O3 Ca1 Si2 144.70(6) 3_655 1_454
O3 Ca1 Si2 35.30(6) 1_455 1_454
O6 Ca1 Si2 35.14(5) 4_464 1_454
O6 Ca1 Si2 144.86(5) 2_646 1_454
O2 Ca1 Si2 98.80(5) 3_556 1_454
O2 Ca1 Si2 81.20(5) 1_554 1_454
Li2 Ca1 Si2 180.0 3_656 1_454
Li2 Ca1 Si2 0.0 1_454 1_454
Si2 Ca1 Si2 180.00(3) 3_656 1_454
O3 Ca1 Ca1 40.91(4) 3_655 2_545
O3 Ca1 Ca1 139.09(4) 1_455 2_545
O6 Ca1 Ca1 99.05(4) 4_464 2_545
O6 Ca1 Ca1 80.95(4) 2_646 2_545
O2 Ca1 Ca1 43.44(4) 3_556 2_545
O2 Ca1 Ca1 136.56(4) 1_554 2_545
Li2 Ca1 Ca1 54.244(12) 3_656 2_545
Li2 Ca1 Ca1 125.756(12) 1_454 2_545
Si2 Ca1 Ca1 54.244(12) 3_656 2_545
Si2 Ca1 Ca1 125.756(12) 1_454 2_545
O3 Ca1 Ca1 139.09(4) 3_655 2
O3 Ca1 Ca1 40.91(4) 1_455 2
O6 Ca1 Ca1 80.95(4) 4_464 2
O6 Ca1 Ca1 99.05(4) 2_646 2
O2 Ca1 Ca1 136.56(4) 3_556 2
O2 Ca1 Ca1 43.44(4) 1_554 2
Li2 Ca1 Ca1 125.756(12) 3_656 2
Li2 Ca1 Ca1 54.244(12) 1_454 2
Si2 Ca1 Ca1 125.756(12) 3_656 2
Si2 Ca1 Ca1 54.244(12) 1_454 2
Ca1 Ca1 Ca1 180.0 2_545 2
O4 Ca2 O4 180.0 3_656 .
O4 Ca2 O1 94.74(6) 3_656 .
O4 Ca2 O1 85.26(6) . .
O4 Ca2 O1 85.26(6) 3_656 3_656
O4 Ca2 O1 94.74(6) . 3_656
O1 Ca2 O1 180.00(9) . 3_656
O4 Ca2 O5 111.92(7) 3_656 .
O4 Ca2 O5 68.09(7) . .
O1 Ca2 O5 82.53(6) . .
O1 Ca2 O5 97.47(6) 3_656 .
O4 Ca2 O5 68.09(7) 3_656 3_656
O4 Ca2 O5 111.91(7) . 3_656
O1 Ca2 O5 97.47(6) . 3_656
O1 Ca2 O5 82.53(6) 3_656 3_656
O5 Ca2 O5 180.0 . 3_656
O4 Ca2 Li1 34.36(6) 3_656 3_656
O4 Ca2 Li1 145.64(6) . 3_656
O1 Ca2 Li1 100.95(5) . 3_656
O1 Ca2 Li1 79.05(5) 3_656 3_656
O5 Ca2 Li1 145.95(4) . 3_656
O5 Ca2 Li1 34.05(4) 3_656 3_656
O4 Ca2 Si1 34.36(6) 3_656 3_656
O4 Ca2 Si1 145.64(6) . 3_656
O1 Ca2 Si1 100.95(5) . 3_656
O1 Ca2 Si1 79.05(5) 3_656 3_656
O5 Ca2 Si1 145.95(4) . 3_656
O5 Ca2 Si1 34.05(4) 3_656 3_656
Li1 Ca2 Si1 0.0 3_656 3_656
O4 Ca2 Si1 145.64(6) 3_656 .
O4 Ca2 Si1 34.36(6) . .
O1 Ca2 Si1 79.05(5) . .
O1 Ca2 Si1 100.95(5) 3_656 .
O5 Ca2 Si1 34.05(4) . .
O5 Ca2 Si1 145.95(4) 3_656 .
Li1 Ca2 Si1 180.0 3_656 .
Si1 Ca2 Si1 180.0 3_656 .
O4 Ca2 Ca2 43.29(4) 3_656 2_646
O4 Ca2 Ca2 136.71(4) . 2_646
O1 Ca2 Ca2 135.48(4) . 2_646
O1 Ca2 Ca2 44.52(4) 3_656 2_646
O5 Ca2 Ca2 98.64(4) . 2_646
O5 Ca2 Ca2 81.36(4) 3_656 2_646
Li1 Ca2 Ca2 55.293(11) 3_656 2_646
Si1 Ca2 Ca2 55.293(11) 3_656 2_646
Si1 Ca2 Ca2 124.707(11) . 2_646
O4 Ca2 Ca2 136.71(4) 3_656 2_656
O4 Ca2 Ca2 43.29(4) . 2_656
O1 Ca2 Ca2 44.52(4) . 2_656
O1 Ca2 Ca2 135.48(4) 3_656 2_656
O5 Ca2 Ca2 81.36(4) . 2_656
O5 Ca2 Ca2 98.64(4) 3_656 2_656
Li1 Ca2 Ca2 124.707(11) 3_656 2_656
Si1 Ca2 Ca2 124.707(11) 3_656 2_656
Si1 Ca2 Ca2 55.293(11) . 2_656
Ca2 Ca2 Ca2 180.0 2_646 2_656
O3 Ca3 O6 88.74(5) . 2_646
O3 Ca3 O6 88.74(5) . 3_666
O6 Ca3 O6 118.99(9) 2_646 3_666
O3 Ca3 O1 177.16(8) . .
O6 Ca3 O1 92.70(5) 2_646 .
O6 Ca3 O1 92.70(5) 3_666 .
O3 Ca3 O5 97.71(6) . 4_565
O6 Ca3 O5 152.88(6) 2_646 4_565
O6 Ca3 O5 87.60(6) 3_666 4_565
O1 Ca3 O5 79.92(6) . 4_565
O3 Ca3 O5 97.71(6) . .
O6 Ca3 O5 87.60(6) 2_646 .
O6 Ca3 O5 152.88(6) 3_666 .
O1 Ca3 O5 79.92(6) . .
O5 Ca3 O5 65.48(8) 4_565 .
O3 Ca3 Si1 101.17(6) . .
O6 Ca3 Si1 120.12(4) 2_646 .
O6 Ca3 Si1 120.12(4) 3_666 .
O1 Ca3 Si1 75.99(6) . .
O5 Ca3 Si1 32.80(4) 4_565 .
O5 Ca3 Si1 32.79(4) . .
O3 Ca3 Li2 24.26(6) . 1_554
O6 Ca3 Li2 76.80(4) 2_646 1_554
O6 Ca3 Li2 76.80(4) 3_666 1_554
O1 Ca3 Li2 158.58(6) . 1_554
O5 Ca3 Li2 117.61(4) 4_565 1_554
O5 Ca3 Li2 117.61(4) . 1_554
Si1 Ca3 Li2 125.43(3) . 1_554
O3 Ca3 Si2 24.26(6) . 1_554
O6 Ca3 Si2 76.80(4) 2_646 1_554
O6 Ca3 Si2 76.80(4) 3_666 1_554
O1 Ca3 Si2 158.58(6) . 1_554
O5 Ca3 Si2 117.61(4) 4_565 1_554
O5 Ca3 Si2 117.61(4) . 1_554
Si1 Ca3 Si2 125.43(3) . 1_554
Li2 Ca3 Si2 0.0 1_554 1_554
O3 Ca3 Li1 159.10(6) . 1_455
O6 Ca3 Li1 80.77(4) 2_646 1_455
O6 Ca3 Li1 80.77(4) 3_666 1_455
O1 Ca3 Li1 23.74(5) . 1_455
O5 Ca3 Li1 99.84(4) 4_565 1_455
O5 Ca3 Li1 99.84(4) . 1_455
Si1 Ca3 Li1 99.7 . 1_455
Li2 Ca3 Li1 134.84(3) 1_554 1_455
Si2 Ca3 Li1 134.84(3) 1_554 1_455
O3 Ca3 Si1 159.10(6) . 1_455
O6 Ca3 Si1 80.77(4) 2_646 1_455
O6 Ca3 Si1 80.77(4) 3_666 1_455
O1 Ca3 Si1 23.74(5) . 1_455
O5 Ca3 Si1 99.84(4) 4_565 1_455
O5 Ca3 Si1 99.84(4) . 1_455
Si1 Ca3 Si1 99.73(3) . 1_455
Li2 Ca3 Si1 134.84(3) 1_554 1_455
Si2 Ca3 Si1 134.84(3) 1_554 1_455
Li1 Ca3 Si1 0.0 1_455 1_455
O4 Ca4 O5 85.76(5) 1_455 2_656
O4 Ca4 O5 85.76(5) 1_455 3_656
O5 Ca4 O5 119.05(8) 2_656 3_656
O4 Ca4 O6 102.48(6) 1_455 4_465
O5 Ca4 O6 152.69(6) 2_656 4_465
O5 Ca4 O6 87.75(6) 3_656 4_465
O4 Ca4 O6 102.48(6) 1_455 1_455
O5 Ca4 O6 87.75(6) 2_656 1_455
O5 Ca4 O6 152.69(6) 3_656 1_455
O6 Ca4 O6 65.12(9) 4_465 1_455
O4 Ca4 O2 178.09(8) 1_455 .
O5 Ca4 O2 93.28(5) 2_656 .
O5 Ca4 O2 93.28(5) 3_656 .
O6 Ca4 O2 79.11(6) 4_465 .
O6 Ca4 O2 79.11(6) 1_455 .
O4 Ca4 Li2 107.15(6) 1_455 1_455
O5 Ca4 Li2 120.08(4) 2_656 1_455
O5 Ca4 Li2 120.08(4) 3_656 1_455
O6 Ca4 Li2 32.63(4) 4_465 1_455
O6 Ca4 Li2 32.63(4) 1_455 1_455
O2 Ca4 Li2 74.76(6) . 1_455
O4 Ca4 Si2 107.15(6) 1_455 1_455
O5 Ca4 Si2 120.08(4) 2_656 1_455
O5 Ca4 Si2 120.08(4) 3_656 1_455
O6 Ca4 Si2 32.63(4) 4_465 1_455
O6 Ca4 Si2 32.63(4) 1_455 1_455
O2 Ca4 Si2 74.76(6) . 1_455
Li2 Ca4 Si2 0.0 1_455 1_455
O4 Ca4 Si2 153.47(6) 1_455 .
O5 Ca4 Si2 80.91(4) 2_656 .
O5 Ca4 Si2 80.91(4) 3_656 .
O6 Ca4 Si2 99.82(4) 4_465 .
O6 Ca4 Si2 99.82(4) 1_455 .
O2 Ca4 Si2 24.63(5) . .
Li2 Ca4 Si2 99.4 1_455 .
Si2 Ca4 Si2 99.38(3) 1_455 .
O4 Ca4 Mg1 140.69(4) 1_455 2_556
O5 Ca4 Mg1 81.91(4) 2_656 2_556
O5 Ca4 Mg1 132.59(4) 3_656 2_556
O6 Ca4 Mg1 75.27(4) 4_465 2_556
O6 Ca4 Mg1 40.12(4) 1_455 2_556
O2 Ca4 Mg1 40.60(4) . 2_556
Li2 Ca4 Mg1 50.976(18) 1_455 2_556
Si2 Ca4 Mg1 50.976(18) 1_455 2_556
Si2 Ca4 Mg1 59.700(17) . 2_556
O4 Ca4 Ca1 140.69(4) 1_455 2_556
O5 Ca4 Ca1 81.91(4) 2_656 2_556
O5 Ca4 Ca1 132.59(4) 3_656 2_556
O6 Ca4 Ca1 75.27(4) 4_465 2_556
O6 Ca4 Ca1 40.12(4) 1_455 2_556
O2 Ca4 Ca1 40.60(4) . 2_556
Li2 Ca4 Ca1 50.976(18) 1_455 2_556
Si2 Ca4 Ca1 50.976(18) 1_455 2_556
Si2 Ca4 Ca1 59.700(17) . 2_556
Mg1 Ca4 Ca1 0.0 2_556 2_556
O1 Si1 O5 113.99(7) 1_655 .
O1 Si1 O5 113.99(7) 1_655 4_565
O5 Si1 O5 106.01(12) . 4_565
O1 Si1 O4 112.28(12) 1_655 .
O5 Si1 O4 104.85(8) . .
O5 Si1 O4 104.85(8) 4_565 .
O1 Si1 Ca2 136.93(5) 1_655 .
O5 Si1 Ca2 54.23(5) . .
O5 Si1 Ca2 108.97(7) 4_565 .
O4 Si1 Ca2 51.25(6) . .
O1 Si1 Mg2 136.93(5) 1_655 2_656
O5 Si1 Mg2 108.97(7) . 2_656
O5 Si1 Mg2 54.23(5) 4_565 2_656
O4 Si1 Mg2 51.25(6) . 2_656
Ca2 Si1 Mg2 69.4 . 2_656
O1 Si1 Ca2 136.93(5) 1_655 2_656
O5 Si1 Ca2 108.97(7) . 2_656
O5 Si1 Ca2 54.23(5) 4_565 2_656
O4 Si1 Ca2 51.25(6) . 2_656
Ca2 Si1 Ca2 69.41(2) . 2_656
Mg2 Si1 Ca2 0.0 2_656 2_656
O1 Si1 Ca3 136.64(9) 1_655 .
O5 Si1 Ca3 53.12(6) . .
O5 Si1 Ca3 53.12(6) 4_565 .
O4 Si1 Ca3 111.09(9) . .
Ca2 Si1 Ca3 74.21(2) . .
Mg2 Si1 Ca3 74.21(2) 2_656 .
Ca2 Si1 Ca3 74.21(2) 2_656 .
O1 Si1 Ca2 34.64(4) 1_655 2_756
O5 Si1 Ca2 148.52(6) . 2_756
O5 Si1 Ca2 95.07(6) 4_565 2_756
O4 Si1 Ca2 91.61(7) . 2_756
Ca2 Si1 Ca2 139.27(3) . 2_756
Mg2 Si1 Ca2 102.3 2_656 2_756
Ca2 Si1 Ca2 102.286(16) 2_656 2_756
Ca3 Si1 Ca2 143.97(2) . 2_756
O1 Si1 Ca2 34.64(4) 1_655 1_655
O5 Si1 Ca2 95.07(6) . 1_655
O5 Si1 Ca2 148.52(6) 4_565 1_655
O4 Si1 Ca2 91.61(7) . 1_655
Ca2 Si1 Ca2 102.286(16) . 1_655
Mg2 Si1 Ca2 139.3 2_656 1_655
Ca2 Si1 Ca2 139.27(3) 2_656 1_655
Ca3 Si1 Ca2 143.97(2) . 1_655
Ca2 Si1 Ca2 57.186(16) 2_756 1_655
O2 Si2 O6 114.82(8) . 4_565
O2 Si2 O6 114.82(7) . .
O6 Si2 O6 105.57(13) 4_565 .
O2 Si2 O3 113.86(12) . 1_556
O6 Si2 O3 103.20(8) 4_565 1_556
O6 Si2 O3 103.20(8) . 1_556
O2 Si2 Mg1 135.87(5) . 2_656
O6 Si2 Mg1 109.21(7) 4_565 2_656
O6 Si2 Mg1 53.01(6) . 2_656
O3 Si2 Mg1 50.45(5) 1_556 2_656
O2 Si2 Ca1 135.87(5) . 2_656
O6 Si2 Ca1 109.21(7) 4_565 2_656
O6 Si2 Ca1 53.01(6) . 2_656
O3 Si2 Ca1 50.45(5) 1_556 2_656
Mg1 Si2 Ca1 0.0 2_656 2_656
O2 Si2 Ca1 135.87(5) . 1_656
O6 Si2 Ca1 53.01(6) 4_565 1_656
O6 Si2 Ca1 109.21(7) . 1_656
O3 Si2 Ca1 50.45(5) 1_556 1_656
Mg1 Si2 Ca1 71.5 2_656 1_656
Ca1 Si2 Ca1 71.51(2) 2_656 1_656
O2 Si2 Mg1 135.87(5) . 1_656
O6 Si2 Mg1 53.01(6) 4_565 1_656
O6 Si2 Mg1 109.21(7) . 1_656
O3 Si2 Mg1 50.45(5) 1_556 1_656
Mg1 Si2 Mg1 71.51(2) 2_656 1_656
Ca1 Si2 Mg1 71.51(2) 2_656 1_656
Ca1 Si2 Mg1 0.0 1_656 1_656
O2 Si2 Mg4 138.67(9) . 1_655
O6 Si2 Mg4 52.94(6) 4_565 1_655
O6 Si2 Mg4 52.94(6) . 1_655
O3 Si2 Mg4 107.46(9) 1_556 1_655
Mg1 Si2 Mg4 73.21(2) 2_656 1_655
Ca1 Si2 Mg4 73.21(2) 2_656 1_655
Ca1 Si2 Mg4 73.21(2) 1_656 1_655
Mg1 Si2 Mg4 73.21(2) 1_656 1_655
O2 Si2 Ca4 138.67(9) . 1_655
O6 Si2 Ca4 52.94(6) 4_565 1_655
O6 Si2 Ca4 52.94(6) . 1_655
O3 Si2 Ca4 107.46(9) 1_556 1_655
Mg1 Si2 Ca4 73.21(2) 2_656 1_655
Ca1 Si2 Ca4 73.21(2) 2_656 1_655
Ca1 Si2 Ca4 73.21(2) 1_656 1_655
Mg1 Si2 Ca4 73.21(2) 1_656 1_655
Mg4 Si2 Ca4 0.0 1_655 1_655
O2 Si2 Ca3 79.16(9) . 1_556
O6 Si2 Ca3 120.44(6) 4_565 1_556
O6 Si2 Ca3 120.44(6) . 1_556
O3 Si2 Ca3 34.71(8) 1_556 1_556
Mg1 Si2 Ca3 76.30(2) 2_656 1_556
Ca1 Si2 Ca3 76.30(2) 2_656 1_556
Ca1 Si2 Ca3 76.30(2) 1_656 1_556
Mg1 Si2 Ca3 76.30(2) 1_656 1_556
Mg4 Si2 Ca3 142.17(3) 1_655 1_556
Ca4 Si2 Ca3 142.17(3) 1_655 1_556
O2 Si2 Ca1 32.44(4) . 1_556
O6 Si2 Ca1 94.70(6) 4_565 1_556
O6 Si2 Ca1 147.25(7) . 1_556
O3 Si2 Ca1 96.67(8) 1_556 1_556
Mg1 Si2 Ca1 142.3 2_656 1_556
Ca1 Si2 Ca1 142.27(3) 2_656 1_556
Ca1 Si2 Ca1 103.528(16) 1_656 1_556
Mg1 Si2 Ca1 103.5 1_656 1_556
Mg4 Si2 Ca1 142.79(2) 1_655 1_556
Ca4 Si2 Ca1 142.79(2) 1_655 1_556
Ca3 Si2 Ca1 66.374(19) 1_556 1_556
Li1 O1 Si1 0.0 1_455 1_455
Li1 O1 Mg2 122.13(7) 1_455 2_656
Si1 O1 Mg2 122.13(7) 1_455 2_656
Li1 O1 Ca2 122.13(7) 1_455 2_656
Si1 O1 Ca2 122.13(7) 1_455 2_656
Mg2 O1 Ca2 0.0 2_656 2_656
Li1 O1 Ca2 122.13(7) 1_455 .
Si1 O1 Ca2 122.13(7) 1_455 .
Mg2 O1 Ca2 91.0 2_656 .
Ca2 O1 Ca2 90.96(8) 2_656 .
Li1 O1 Ca3 119.35(11) 1_455 .
Si1 O1 Ca3 119.35(11) 1_455 .
Mg2 O1 Ca3 97.91(7) 2_656 .
Ca2 O1 Ca3 97.91(7) 2_656 .
Ca2 O1 Ca3 97.91(7) . .
Si2 O2 Mg1 125.17(7) . 1_556
Si2 O2 Ca1 125.17(7) . 1_556
Mg1 O2 Ca1 0.0 1_556 1_556
Si2 O2 Mg1 125.17(7) . 2_556
Mg1 O2 Mg1 93.12(8) 1_556 2_556
Ca1 O2 Mg1 93.12(8) 1_556 2_556
Si2 O2 Ca1 125.17(7) . 2_556
Mg1 O2 Ca1 93.1 1_556 2_556
Ca1 O2 Ca1 93.12(8) 1_556 2_556
Mg1 O2 Ca1 0.0 2_556 2_556
Si2 O2 Ca4 116.08(12) . .
Mg1 O2 Ca4 94.82(7) 1_556 .
Ca1 O2 Ca4 94.82(7) 1_556 .
Mg1 O2 Ca4 94.82(7) 2_556 .
Ca1 O2 Ca4 94.82(7) 2_556 .
Li2 O3 Si2 0.0 1_554 1_554
Li2 O3 Mg1 94.25(8) 1_554 2_655
Si2 O3 Mg1 94.25(8) 1_554 2_655
Li2 O3 Ca1 94.25(8) 1_554 2_655
Si2 O3 Ca1 94.25(8) 1_554 2_655
Mg1 O3 Ca1 0.0 2_655 2_655
Li2 O3 Ca1 94.25(8) 1_554 1_655
Si2 O3 Ca1 94.25(8) 1_554 1_655
Mg1 O3 Ca1 98.2 2_655 1_655
Ca1 O3 Ca1 98.17(9) 2_655 1_655
Li2 O3 Mg1 94.25(8) 1_554 1_655
Si2 O3 Mg1 94.25(8) 1_554 1_655
Mg1 O3 Mg1 98.17(9) 2_655 1_655
Ca1 O3 Mg1 98.17(9) 2_655 1_655
Ca1 O3 Mg1 0.0 1_655 1_655
Li2 O3 Ca3 121.04(12) 1_554 .
Si2 O3 Ca3 121.04(12) 1_554 .
Mg1 O3 Ca3 121.29(6) 2_655 .
Ca1 O3 Ca3 121.29(6) 2_655 .
Ca1 O3 Ca3 121.29(6) 1_655 .
Mg1 O3 Ca3 121.29(6) 1_655 .
Si1 O4 Ca2 94.38(8) . .
Si1 O4 Mg2 94.38(8) . 2_656
Ca2 O4 Mg2 93.4 . 2_656
Si1 O4 Ca2 94.38(8) . 2_656
Ca2 O4 Ca2 93.43(8) . 2_656
Mg2 O4 Ca2 0.0 2_656 2_656
Si1 O4 Mg4 130.64(12) . 1_655
Ca2 O4 Mg4 117.86(7) . 1_655
Mg2 O4 Mg4 117.86(7) 2_656 1_655
Ca2 O4 Mg4 117.86(7) 2_656 1_655
Si1 O4 Ca4 130.64(12) . 1_655
Ca2 O4 Ca4 117.86(7) . 1_655
Mg2 O4 Ca4 117.86(7) 2_656 1_655
Ca2 O4 Ca4 117.86(7) 2_656 1_655
Mg4 O4 Ca4 0.0 1_655 1_655
Si1 O5 Mg4 130.62(9) . 3_656
Si1 O5 Ca4 130.62(9) . 3_656
Mg4 O5 Ca4 0.0 3_656 3_656
Si1 O5 Ca2 91.72(7) . .
Mg4 O5 Ca2 110.67(7) 3_656 .
Ca4 O5 Ca2 110.67(7) 3_656 .
Si1 O5 Ca3 94.09(8) . .
Mg4 O5 Ca3 124.28(7) 3_656 .
Ca4 O5 Ca3 124.28(7) 3_656 .
Ca2 O5 Ca3 96.82(6) . .
Si2 O6 Mg1 91.85(7) . 2_656
Si2 O6 Ca1 91.85(7) . 2_656
Mg1 O6 Ca1 0.0 2_656 2_656
Si2 O6 Mg3 130.70(9) . 3_666
Mg1 O6 Mg3 110.37(8) 2_656 3_666
Ca1 O6 Mg3 110.37(8) 2_656 3_666
Si2 O6 Ca3 130.70(9) . 3_666
Mg1 O6 Ca3 110.37(8) 2_656 3_666
Ca1 O6 Ca3 110.37(8) 2_656 3_666
Mg3 O6 Ca3 0.0 3_666 3_666
Si2 O6 Mg4 94.43(8) . 1_655
Mg1 O6 Mg4 96.48(6) 2_656 1_655
Ca1 O6 Mg4 96.48(6) 2_656 1_655
Mg3 O6 Mg4 124.24(7) 3_666 1_655
Ca3 O6 Mg4 124.24(7) 3_666 1_655
Si2 O6 Ca4 94.43(8) . 1_655
Mg1 O6 Ca4 96.48(6) 2_656 1_655
Ca1 O6 Ca4 96.48(6) 2_656 1_655
Mg3 O6 Ca4 124.24(7) 3_666 1_655
Ca3 O6 Ca4 124.24(7) 3_666 1_655
Mg4 O6 Ca4 0.0 1_655 1_655

loop_
_geom_bond_atom_site_label_1
_geom_bond_atom_site_label_2
_geom_bond_distance
_geom_bond_site_symmetry_2
Ca1 O3 2.2030(15) 3_655
Ca1 O3 2.2030(15) 1_455
Ca1 O6 2.2768(16) 4_464
Ca1 O6 2.2768(16) 2_646
Ca1 O2 2.2928(16) 3_556
Ca1 O2 2.2928(16) 1_554
Ca1 Li2 2.8490(8) 3_656
Ca1 Li2 2.8490(8) 1_454
Ca1 Si2 2.8490(8) 3_656
Ca1 Si2 2.8490(8) 1_454
Ca1 Ca1 3.3296(4) 2_545
Ca1 Ca1 3.3296(4) 2
Ca2 O4 2.2870(15) 3_656
Ca2 O4 2.2870(15) .
Ca2 O1 2.3349(15) .
Ca2 O1 2.3349(15) 3_656
Ca2 O5 2.3735(15) .
Ca2 O5 2.3735(15) 3_656
Ca2 Li1 2.9239(8) 3_656
Ca2 Si1 2.9239(8) 3_656
Ca2 Si1 2.9239(8) .
Ca2 Ca2 3.3296(4) 2_646
Ca2 Ca2 3.3296(4) 2_656
Ca3 O3 2.288(2) .
Ca3 O6 2.3478(17) 2_646
Ca3 O6 2.3478(17) 3_666
Ca3 O1 2.417(2) .
Ca3 O5 2.4187(17) 4_565
Ca3 O5 2.4187(17) .
Ca3 Si1 3.0162(11) .
Ca3 Li2 3.4427(11) 1_554
Ca3 Si2 3.4427(11) 1_554
Ca3 Li1 3.5079(11) 1_455
Ca3 Si1 3.5079(11) 1_455
Ca4 O4 2.308(2) 1_455
Ca4 O5 2.3454(17) 2_656
Ca4 O5 2.3454(17) 3_656
Ca4 O6 2.4281(17) 4_465
Ca4 O6 2.4281(17) 1_455
Ca4 O2 2.473(2) .
Ca4 Li2 3.0337(12) 1_455
Ca4 Si2 3.0337(12) 1_455
Ca4 Si2 3.5079(12) .
Ca4 Mg1 3.5109(7) 2_556
Ca4 Ca1 3.5109(7) 2_556
Si1 O1 1.620(2) 1_655
Si1 O5 1.6378(17) .
Si1 O5 1.6379(17) 4_565
Si1 O4 1.655(2) .
Si1 Mg2 2.9239(8) 2_656
Si1 Ca2 2.9239(8) 2_656
Si1 Ca2 3.4786(8) 2_756
Si1 Ca2 3.4786(8) 1_655
Si2 O2 1.627(2) .
Si2 O6 1.6409(18) 4_565
Si2 O6 1.6409(18) .
Si2 O3 1.651(2) 1_556
Si2 Mg1 2.8490(8) 2_656
Si2 Ca1 2.8490(8) 2_656
Si2 Ca1 2.8490(8) 1_656
Si2 Mg1 2.8490(8) 1_656
Si2 Mg4 3.0337(12) 1_655
Si2 Ca4 3.0337(12) 1_655
Si2 Ca3 3.4426(11) 1_556
Si2 Ca1 3.4935(9) 1_556
O1 Li1 1.620(2) 1_455
O1 Si1 1.620(2) 1_455
O1 Mg2 2.3349(15) 2_656
O1 Ca2 2.3349(15) 2_656
O2 Mg1 2.2928(16) 1_556
O2 Ca1 2.2928(16) 1_556
O2 Mg1 2.2928(16) 2_556
O2 Ca1 2.2928(16) 2_556
O3 Li2 1.651(2) 1_554
O3 Si2 1.651(2) 1_554
O3 Mg1 2.2030(15) 2_655
O3 Ca1 2.2030(15) 2_655
O3 Ca1 2.2030(15) 1_655
O3 Mg1 2.2030(15) 1_655
O4 Mg2 2.2870(15) 2_656
O4 Ca2 2.2870(15) 2_656
O4 Mg4 2.308(2) 1_655
O4 Ca4 2.308(2) 1_655
O5 Mg4 2.3455(17) 3_656
O5 Ca4 2.3455(17) 3_656
O6 Mg1 2.2768(16) 2_656
O6 Ca1 2.2768(16) 2_656
O6 Mg3 2.3477(17) 3_666
O6 Ca3 2.3477(17) 3_666
O6 Mg4 2.4280(17) 1_655
O6 Ca4 2.4280(17) 1_655
